data_4028770
loop_
_publ_author_name
'Sean K. Liew'
'Zhi He'
'Jeffrey D. St. Denis'
'Andrei K. Yudin'

_publ_section_title
;
 Stereocontrolled Synthesis of 1,2- and 1,3-Diamine Building Blocks from
 Aziridine Aldehyde Dimers
;
_journal_name_full 'Journal of Organic Chemistry'
_journal_page_first 11637
_journal_page_last 11645
_journal_paper_doi 10.1021/jo401489q
_journal_volume 78
_journal_year 2013
_chemical_absolute_configuration ad
_chemical_formula_moiety 'C26 H33 N3 O4'
_chemical_formula_sum 'C26 H33 N3 O4'
_chemical_formula_weight 451.55
_chemical_name_systematic
;
 ?
;
_space_group_crystal_system orthorhombic
_space_group_IT_number 19
_space_group_name_Hall 'P 2ac 2ab'
_space_group_name_H-M_alt 'P 21 21 21'
_symmetry_space_group_name_Hall 'P 2ac 2ab'
_symmetry_space_group_name_H-M 'P 21 21 21'
_atom_sites_solution_hydrogens mixed
_audit_creation_method SHELXL-2013
_cell_angle_alpha 90
_cell_angle_beta 90
_cell_angle_gamma 90
_cell_formula_units_Z 8
_cell_length_a 10.1020(6)
_cell_length_b 10.1363(6)
_cell_length_c 46.985(3)
_cell_measurement_reflns_used 9954
_cell_measurement_temperature 147(2)
_cell_measurement_theta_max 66.65
_cell_measurement_theta_min 3.76
_cell_volume 4811.1(5)
_computing_cell_refinement APEX2
_computing_data_collection 'APEX2 (Bruker, 2007)'
_computing_data_reduction 'SAINT (Bruker, 2007)'
_computing_molecular_graphics 'PLATON (Spek, 2009)'
_computing_publication_material 'SHELXTL (Sheldrick, 2008)'
_computing_structure_refinement 'SHELXL-2013 (Sheldrick, 2013)'
_computing_structure_solution 'SHELXS-97 (Sheldrick, 2008)'
_diffrn_ambient_temperature 147(2)
_diffrn_measured_fraction_theta_full 0.956
_diffrn_measured_fraction_theta_max 0.982
_diffrn_measurement_device_type 'Bruker Kappa APEX-DUO CCD'
_diffrn_measurement_method '\f and \w scans'
_diffrn_radiation_type CuK\a
_diffrn_radiation_wavelength 1.54178
_diffrn_reflns_av_R_equivalents 0.0319
_diffrn_reflns_av_unetI/netI 0.0278
_diffrn_reflns_Laue_measured_fraction_full 0.956
_diffrn_reflns_Laue_measured_fraction_max 0.982
_diffrn_reflns_limit_h_max 12
_diffrn_reflns_limit_h_min -11
_diffrn_reflns_limit_k_max 9
_diffrn_reflns_limit_k_min -11
_diffrn_reflns_limit_l_max 55
_diffrn_reflns_limit_l_min -55
_diffrn_reflns_number 31467
_diffrn_reflns_point_group_measured_fraction_full 0.951
_diffrn_reflns_point_group_measured_fraction_max 0.977
_diffrn_reflns_theta_full 67.679
_diffrn_reflns_theta_max 66.645
_diffrn_reflns_theta_min 1.880
_diffrn_source 'Bruker ImuS'
_exptl_absorpt_coefficient_mu 0.681
_exptl_absorpt_correction_T_max 0.7528
_exptl_absorpt_correction_T_min 0.7053
_exptl_absorpt_correction_type multi-scan
_exptl_absorpt_process_details 'SADABS (Sheldrick, 1996)'
_exptl_crystal_colour colourless
_exptl_crystal_density_diffrn 1.247
_exptl_crystal_description block
_exptl_crystal_F_000 1936
_exptl_crystal_size_max 0.200
_exptl_crystal_size_mid 0.200
_exptl_crystal_size_min 0.110
_refine_diff_density_max 0.508
_refine_diff_density_min -0.245
_refine_diff_density_rms 0.038
_refine_ls_abs_structure_details
;
 Flack x determined using 3499 quotients [(I+)-(I-)]/[(I+)+(I-)]
 (Parsons and Flack (2004), Acta Cryst. A60, s61).
;
_refine_ls_abs_structure_Flack 0.06(4)
_refine_ls_extinction_method none
_refine_ls_goodness_of_fit_ref 1.072
_refine_ls_hydrogen_treatment mixed
_refine_ls_matrix_type full
_refine_ls_number_parameters 615
_refine_ls_number_reflns 8268
_refine_ls_number_restraints 0
_refine_ls_restrained_S_all 1.072
_refine_ls_R_factor_all 0.0313
_refine_ls_R_factor_gt 0.0309
_refine_ls_shift/su_max 0.000
_refine_ls_shift/su_mean 0.000
_refine_ls_structure_factor_coef Fsqd
_refine_ls_weighting_details
;
 w=1/[\s^2^(Fo^2^)+(0.0319P)^2^+1.2848P]
 where P=(Fo^2^+2Fc^2^)/3
;
_refine_ls_weighting_scheme calc
_refine_ls_wR_factor_gt 0.0763
_refine_ls_wR_factor_ref 0.0770
_reflns_Friedel_coverage 0.755
_reflns_Friedel_fraction_full 0.944
_reflns_Friedel_fraction_max 0.971
_reflns_number_gt 8182
_reflns_number_total 8268
_reflns_threshold_expression 'I > 2\s(I)'
_cod_data_source_file jo401489q_si_001_1.cif
_cod_data_source_block d1386
_cod_database_code 4028770
_shelx_space_group_comment
;
The symmetry employed for this shelxl refinement is uniquely defined
by the following loop, which should always be used as a source of
symmetry information in preference to the above space-group names.
They are only intended as comments.
;
_shelx_estimated_absorpt_t_min 0.876
_shelx_estimated_absorpt_t_max 0.929
_shelxl_version_number 2013-2

loop_
_space_group_symop_operation_xyz
'x, y, z'
'-x+1/2, -y, z+1/2'
'-x, y+1/2, -z+1/2'
'x+1/2, -y+1/2, -z'

loop_
_atom_site_label
_atom_site_type_symbol
_atom_site_fract_x
_atom_site_fract_y
_atom_site_fract_z
_atom_site_U_iso_or_equiv
_atom_site_adp_type
_atom_site_occupancy
_atom_site_site_symmetry_order
_atom_site_calc_flag
_atom_site_refinement_flags_posn
_atom_site_refinement_flags_adp
O1A O -0.12036(15) 0.88640(15) 0.23992(3) 0.0299(3) Uani 1 1 d . .
O2A O 0.36059(16) 0.78110(15) 0.20913(3) 0.0349(4) Uani 1 1 d . .
O3A O 0.81893(16) 0.56658(17) 0.30657(4) 0.0392(4) Uani 1 1 d . .
O4A O 0.65910(18) 0.50686(18) 0.33442(3) 0.0416(4) Uani 1 1 d . .
N1A N 0.21278(16) 0.62610(16) 0.22262(3) 0.0195(3) Uani 1 1 d . .
N2A N -0.11711(16) 0.75051(16) 0.19395(3) 0.0219(3) Uani 1 1 d . .
N3A N 0.70073(18) 0.54964(18) 0.31181(4) 0.0298(4) Uani 1 1 d . .
C1A C -0.0146(2) 0.70908(18) 0.21415(4) 0.0198(4) Uani 1 1 d . .
H1AA H -0.0515 0.6347 0.2257 0.024 Uiso 1 1 calc R U
C2A C 0.0072(2) 0.82877(19) 0.23471(4) 0.0225(4) Uani 1 1 d . .
H2AA H 0.0655 0.8953 0.2252 0.027 Uiso 1 1 calc R U
C3A C 0.0649(2) 0.79309(19) 0.26288(4) 0.0223(4) Uani 1 1 d . .
H3AA H 0.0225 0.7266 0.2738 0.027 Uiso 1 1 calc R U
C4A C 0.1730(2) 0.8499(2) 0.27343(4) 0.0236(4) Uani 1 1 d . .
H4AA H 0.2111 0.9184 0.2624 0.028 Uiso 1 1 calc R U
C5A C 0.2397(2) 0.81810(19) 0.30034(4) 0.0227(4) Uani 1 1 d . .
C6A C 0.1812(2) 0.7419(2) 0.32169(4) 0.0270(4) Uani 1 1 d . .
H6AA H 0.0927 0.7119 0.3194 0.032 Uiso 1 1 calc R U
C7A C 0.2509(3) 0.7098(2) 0.34607(5) 0.0333(5) Uani 1 1 d . .
H7AA H 0.2098 0.6583 0.3605 0.040 Uiso 1 1 calc R U
C8A C 0.3803(2) 0.7524(2) 0.34963(5) 0.0369(5) Uani 1 1 d . .
H8AA H 0.4286 0.7284 0.3662 0.044 Uiso 1 1 calc R U
C9A C 0.4384(2) 0.8299(2) 0.32900(5) 0.0335(5) Uani 1 1 d . .
H9AA H 0.5262 0.8611 0.3315 0.040 Uiso 1 1 calc R U
C10A C 0.3690(2) 0.8624(2) 0.30462(4) 0.0258(4) Uani 1 1 d . .
H10A H 0.4101 0.9157 0.2905 0.031 Uiso 1 1 calc R U
C11A C -0.0796(2) 0.8286(2) 0.16895(4) 0.0289(5) Uani 1 1 d . .
H11A H -0.0149 0.7807 0.1570 0.035 Uiso 1 1 calc R U
H11B H -0.0415 0.9147 0.1746 0.035 Uiso 1 1 calc R U
C12A C -0.2112(3) 0.8465(3) 0.15346(5) 0.0395(6) Uani 1 1 d . .
H12A H -0.1978 0.8444 0.1326 0.047 Uiso 1 1 calc R U
H12B H -0.2523 0.9317 0.1587 0.047 Uiso 1 1 calc R U
C13A C -0.2989(2) 0.7311(2) 0.16298(5) 0.0386(6) Uani 1 1 d . .
H13A H -0.3808 0.7638 0.1721 0.046 Uiso 1 1 calc R U
H13B H -0.3234 0.6751 0.1465 0.046 Uiso 1 1 calc R U
C14A C -0.2149(2) 0.6538(2) 0.18414(4) 0.0258(4) Uani 1 1 d . .
H14A H -0.2694 0.6211 0.2002 0.031 Uiso 1 1 calc R U
H14B H -0.1712 0.5778 0.1748 0.031 Uiso 1 1 calc R U
C15A C 0.11631(19) 0.66073(19) 0.20055(4) 0.0198(4) Uani 1 1 d . .
H15A H 0.1539 0.7348 0.1890 0.024 Uiso 1 1 calc R U
C16A C 0.0972(2) 0.5419(2) 0.18078(4) 0.0224(4) Uani 1 1 d . .
H16A H 0.0589 0.4684 0.1919 0.027 Uiso 1 1 calc R U
H16B H 0.0323 0.5659 0.1659 0.027 Uiso 1 1 calc R U
C17A C 0.2239(2) 0.4935(2) 0.16639(4) 0.0267(4) Uani 1 1 d . .
H17A H 0.2914 0.4765 0.1815 0.032 Uiso 1 1 calc R U
C18A C 0.1961(2) 0.3637(2) 0.15108(5) 0.0323(5) Uani 1 1 d . .
H18A H 0.1671 0.2974 0.1649 0.048 Uiso 1 1 calc R U
H18B H 0.2769 0.3331 0.1416 0.048 Uiso 1 1 calc R U
H18C H 0.1264 0.3771 0.1369 0.048 Uiso 1 1 calc R U
C19A C 0.2801(3) 0.5958(2) 0.14592(5) 0.0401(6) Uani 1 1 d . .
H19A H 0.3604 0.5609 0.1370 0.060 Uiso 1 1 calc R U
H19B H 0.3017 0.6765 0.1564 0.060 Uiso 1 1 calc R U
H19C H 0.2143 0.6158 0.1312 0.060 Uiso 1 1 calc R U
C20A C 0.3291(2) 0.68931(19) 0.22485(4) 0.0216(4) Uani 1 1 d . .
C21A C 0.4233(2) 0.64576(18) 0.24787(4) 0.0211(4) Uani 1 1 d . .
C22A C 0.3868(2) 0.56637(19) 0.27080(4) 0.0241(4) Uani 1 1 d . .
H22A H 0.2989 0.5335 0.2720 0.029 Uiso 1 1 calc R U
C23A C 0.4772(2) 0.53510(19) 0.29177(4) 0.0253(4) Uani 1 1 d . .
H23A H 0.4522 0.4814 0.3075 0.030 Uiso 1 1 calc R U
C24A C 0.6042(2) 0.5832(2) 0.28953(4) 0.0246(4) Uani 1 1 d . .
C25A C 0.6443(2) 0.6629(2) 0.26719(4) 0.0272(4) Uani 1 1 d . .
H25A H 0.7326 0.6948 0.2661 0.033 Uiso 1 1 calc R U
C26A C 0.5519(2) 0.6946(2) 0.24656(4) 0.0256(4) Uani 1 1 d . .
H26A H 0.5767 0.7506 0.2312 0.031 Uiso 1 1 calc R U
O1B O 0.43316(16) 0.87055(15) 0.00625(3) 0.0329(4) Uani 1 1 d . .
O2B O 0.50979(18) 0.40079(17) 0.02971(4) 0.0459(5) Uani 1 1 d . .
O3B O 0.7567(2) -0.06789(17) -0.06110(5) 0.0558(5) Uani 1 1 d . .
O4B O 0.8511(2) 0.08549(19) -0.08583(4) 0.0505(5) Uani 1 1 d . .
N1B N 0.68592(17) 0.53222(16) 0.02212(3) 0.0195(3) Uani 1 1 d . .
N2B N 0.56766(16) 0.85971(17) 0.05207(3) 0.0231(4) Uani 1 1 d . .
N3B N 0.7848(2) 0.0485(2) -0.06567(4) 0.0384(5) Uani 1 1 d . .
C1B C 0.60920(19) 0.75893(19) 0.03142(4) 0.0200(4) Uani 1 1 d . .
H1BA H 0.6870 0.7950 0.0208 0.024 Uiso 1 1 calc R U
C2B C 0.4934(2) 0.7425(2) 0.00956(4) 0.0244(4) Uani 1 1 d . .
H2BA H 0.4267 0.6790 0.0173 0.029 Uiso 1 1 calc R U
C3B C 0.5367(2) 0.6986(2) -0.01936(4) 0.0251(4) Uani 1 1 d . .
H3BA H 0.6042 0.7477 -0.0286 0.030 Uiso 1 1 calc R U
C4B C 0.4863(2) 0.5946(2) -0.03285(4) 0.0262(4) Uani 1 1 d . .
H4BA H 0.4206 0.5457 -0.0229 0.031 Uiso 1 1 calc R U
C5B C 0.5215(2) 0.5473(2) -0.06154(4) 0.0258(4) Uani 1 1 d . .
C6B C 0.5958(2) 0.6215(2) -0.08071(4) 0.0304(5) Uani 1 1 d . .
H6BA H 0.6246 0.7073 -0.0754 0.036 Uiso 1 1 calc R U
C7B C 0.6284(2) 0.5727(2) -0.10727(5) 0.0347(5) Uani 1 1 d . .
H7BA H 0.6795 0.6248 -0.1200 0.042 Uiso 1 1 calc R U
C8B C 0.5869(2) 0.4483(2) -0.11541(5) 0.0368(5) Uani 1 1 d . .
H8BA H 0.6094 0.4147 -0.1337 0.044 Uiso 1 1 calc R U
C9B C 0.5124(2) 0.3732(2) -0.09680(5) 0.0344(5) Uani 1 1 d . .
H9BA H 0.4837 0.2877 -0.1023 0.041 Uiso 1 1 calc R U
C10B C 0.4795(2) 0.4224(2) -0.07010(4) 0.0293(5) Uani 1 1 d . .
H10B H 0.4277 0.3702 -0.0575 0.035 Uiso 1 1 calc R U
C11B C 0.4892(2) 0.8212(2) 0.07712(5) 0.0336(5) Uani 1 1 d . .
H11C H 0.5349 0.7521 0.0883 0.040 Uiso 1 1 calc R U
H11D H 0.4006 0.7887 0.0715 0.040 Uiso 1 1 calc R U
C12B C 0.4790(3) 0.9486(3) 0.09379(6) 0.0485(7) Uani 1 1 d . .
H12C H 0.4842 0.9308 0.1145 0.058 Uiso 1 1 calc R U
H12D H 0.3939 0.9933 0.0897 0.058 Uiso 1 1 calc R U
C13B C 0.5942(2) 1.0342(3) 0.08442(6) 0.0432(6) Uani 1 1 d . .
H13C H 0.6537 1.0529 0.1007 0.052 Uiso 1 1 calc R U
H13D H 0.5619 1.1189 0.0766 0.052 Uiso 1 1 calc R U
C14B C 0.6667(2) 0.9557(2) 0.06166(4) 0.0278(4) Uani 1 1 d . .
H14C H 0.6951 1.0134 0.0458 0.033 Uiso 1 1 calc R U
H14D H 0.7453 0.9107 0.0697 0.033 Uiso 1 1 calc R U
C15B C 0.6517(2) 0.62558(19) 0.04457(4) 0.0204(4) Uani 1 1 d . .
H15B H 0.5749 0.5890 0.0554 0.025 Uiso 1 1 calc R U
C16B C 0.7694(2) 0.6387(2) 0.06510(4) 0.0236(4) Uani 1 1 d . .
H16C H 0.8431 0.6823 0.0549 0.028 Uiso 1 1 calc R U
H16D H 0.7430 0.6971 0.0810 0.028 Uiso 1 1 calc R U
C17B C 0.8195(3) 0.5106(2) 0.07737(6) 0.0480(7) Uani 1 1 d . .
H17B H 0.8550 0.4576 0.0611 0.058 Uiso 1 1 calc R U
C18B C 0.9357(3) 0.5381(3) 0.09741(7) 0.0655(10) Uani 1 1 d . .
H18D H 0.9709 0.4544 0.1046 0.098 Uiso 1 1 calc R U
H18E H 0.9054 0.5923 0.1134 0.098 Uiso 1 1 calc R U
H18F H 1.0054 0.5852 0.0870 0.098 Uiso 1 1 calc R U
C19B C 0.7197(4) 0.4291(4) 0.09152(8) 0.0789(12) Uani 1 1 d . .
H19D H 0.6551 0.3981 0.0775 0.118 Uiso 1 1 calc R U
H19E H 0.6743 0.4815 0.1061 0.118 Uiso 1 1 calc R U
H19F H 0.7628 0.3531 0.1005 0.118 Uiso 1 1 calc R U
C20B C 0.6125(2) 0.4246(2) 0.01696(4) 0.0258(4) Uani 1 1 d . .
C21B C 0.6600(2) 0.33078(19) -0.00571(4) 0.0245(4) Uani 1 1 d . .
C22B C 0.7455(2) 0.3663(2) -0.02747(4) 0.0243(4) Uani 1 1 d . .
H22B H 0.7779 0.4542 -0.0285 0.029 Uiso 1 1 calc R U
C23B C 0.7840(2) 0.2749(2) -0.04765(4) 0.0272(4) Uani 1 1 d . .
H23B H 0.8416 0.2991 -0.0627 0.033 Uiso 1 1 calc R U
C24B C 0.7368(2) 0.1477(2) -0.04536(4) 0.0288(5) Uani 1 1 d . .
C25B C 0.6493(2) 0.1099(2) -0.02455(5) 0.0352(5) Uani 1 1 d . .
H25B H 0.6166 0.0221 -0.0238 0.042 Uiso 1 1 calc R U
C26B C 0.6100(2) 0.2029(2) -0.00467(5) 0.0336(5) Uani 1 1 d . .
H26B H 0.5486 0.1793 0.0098 0.040 Uiso 1 1 calc R U
H1OA H -0.161(3) 0.864(3) 0.2235(6) 0.042(7) Uiso 1 1 d . .
H1NA H 0.196(3) 0.559(3) 0.2335(5) 0.031(6) Uiso 1 1 d . .
H1OB H 0.460(3) 0.911(3) 0.0224(7) 0.059(9) Uiso 1 1 d . .
H1NB H 0.756(3) 0.546(2) 0.0130(5) 0.026(6) Uiso 1 1 d . .

loop_
_atom_site_aniso_label
_atom_site_aniso_U_11
_atom_site_aniso_U_22
_atom_site_aniso_U_33
_atom_site_aniso_U_23
_atom_site_aniso_U_13
_atom_site_aniso_U_12
O1A 0.0248(8) 0.0325(8) 0.0325(8) -0.0103(6) -0.0035(6) 0.0107(6)
O2A 0.0327(9) 0.0310(8) 0.0411(8) 0.0141(7) -0.0091(7) -0.0093(7)
O3A 0.0249(9) 0.0468(10) 0.0458(9) -0.0093(8) -0.0113(7) 0.0077(7)
O4A 0.0442(10) 0.0512(10) 0.0293(8) 0.0020(7) -0.0098(7) 0.0029(9)
N1A 0.0201(8) 0.0181(8) 0.0203(7) 0.0014(7) -0.0016(6) 0.0011(7)
N2A 0.0214(8) 0.0186(8) 0.0257(8) 0.0010(7) -0.0046(7) 0.0006(7)
N3A 0.0294(10) 0.0277(9) 0.0321(10) -0.0093(8) -0.0083(8) 0.0062(8)
C1A 0.0208(10) 0.0174(9) 0.0213(9) 0.0013(7) -0.0007(8) 0.0000(8)
C2A 0.0205(10) 0.0213(9) 0.0258(9) -0.0014(8) 0.0002(8) 0.0028(8)
C3A 0.0231(10) 0.0216(10) 0.0222(9) -0.0020(8) 0.0020(8) 0.0018(8)
C4A 0.0261(10) 0.0196(9) 0.0251(9) -0.0036(8) 0.0020(8) 0.0025(8)
C5A 0.0243(10) 0.0186(9) 0.0251(9) -0.0057(7) 0.0006(8) 0.0026(8)
C6A 0.0250(11) 0.0276(11) 0.0283(10) -0.0038(8) 0.0029(8) -0.0013(9)
C7A 0.0379(13) 0.0356(12) 0.0265(10) 0.0041(9) 0.0034(9) -0.0033(10)
C8A 0.0380(13) 0.0420(13) 0.0307(11) 0.0047(10) -0.0081(10) 0.0006(11)
C9A 0.0258(11) 0.0347(12) 0.0399(12) -0.0006(10) -0.0062(9) -0.0040(10)
C10A 0.0271(11) 0.0207(9) 0.0296(10) -0.0015(8) 0.0014(8) -0.0009(8)
C11A 0.0335(12) 0.0248(10) 0.0284(10) 0.0059(9) -0.0058(9) -0.0007(9)
C12A 0.0396(13) 0.0404(13) 0.0386(12) 0.0067(11) -0.0111(10) 0.0059(11)
C13A 0.0331(13) 0.0347(12) 0.0479(13) -0.0045(11) -0.0176(11) 0.0051(10)
C14A 0.0194(10) 0.0241(10) 0.0340(10) -0.0038(8) -0.0034(8) -0.0016(8)
C15A 0.0189(9) 0.0193(9) 0.0211(9) -0.0014(8) -0.0017(7) 0.0019(8)
C16A 0.0215(10) 0.0240(10) 0.0217(9) -0.0030(8) -0.0024(8) 0.0017(8)
C17A 0.0233(11) 0.0304(11) 0.0265(10) -0.0073(8) -0.0022(8) 0.0058(9)
C18A 0.0348(12) 0.0306(11) 0.0316(11) -0.0087(9) -0.0060(9) 0.0081(10)
C19A 0.0438(14) 0.0388(13) 0.0377(12) -0.0107(10) 0.0161(10) -0.0042(11)
C20A 0.0230(10) 0.0175(9) 0.0244(9) -0.0016(8) 0.0000(8) 0.0008(8)
C21A 0.0207(10) 0.0170(9) 0.0256(9) -0.0042(8) -0.0010(7) 0.0013(8)
C22A 0.0223(10) 0.0198(9) 0.0302(10) -0.0001(8) -0.0027(8) -0.0027(8)
C23A 0.0274(11) 0.0196(9) 0.0290(10) 0.0011(8) -0.0035(8) 0.0000(8)
C24A 0.0248(10) 0.0236(10) 0.0253(9) -0.0059(8) -0.0043(8) 0.0059(8)
C25A 0.0183(10) 0.0332(11) 0.0302(10) -0.0032(9) 0.0005(8) 0.0001(9)
C26A 0.0225(10) 0.0277(11) 0.0265(10) 0.0010(8) 0.0032(8) -0.0007(8)
O1B 0.0341(8) 0.0300(8) 0.0346(8) -0.0126(7) -0.0122(7) 0.0145(7)
O2B 0.0380(10) 0.0388(9) 0.0608(11) -0.0209(8) 0.0252(9) -0.0170(8)
O3B 0.0546(12) 0.0291(10) 0.0835(14) -0.0274(9) -0.0026(10) 0.0038(9)
O4B 0.0621(12) 0.0543(11) 0.0352(9) -0.0186(8) -0.0020(9) 0.0130(10)
N1B 0.0174(8) 0.0189(8) 0.0222(8) -0.0018(6) 0.0023(7) -0.0003(7)
N2B 0.0209(8) 0.0244(8) 0.0239(8) -0.0082(7) 0.0001(6) 0.0021(7)
N3B 0.0343(11) 0.0374(12) 0.0436(11) -0.0202(9) -0.0132(9) 0.0095(9)
C1B 0.0200(9) 0.0206(9) 0.0193(8) -0.0045(7) -0.0001(7) 0.0021(8)
C2B 0.0229(10) 0.0237(10) 0.0267(10) -0.0072(8) -0.0040(8) 0.0048(9)
C3B 0.0266(11) 0.0243(10) 0.0245(10) -0.0021(8) -0.0042(8) 0.0046(8)
C4B 0.0244(10) 0.0280(11) 0.0262(10) -0.0040(8) -0.0051(8) 0.0056(9)
C5B 0.0242(10) 0.0261(11) 0.0270(10) -0.0063(8) -0.0081(8) 0.0077(9)
C6B 0.0324(12) 0.0287(11) 0.0301(10) -0.0044(9) -0.0057(9) 0.0038(10)
C7B 0.0380(13) 0.0385(13) 0.0277(10) -0.0004(10) -0.0002(9) 0.0059(11)
C8B 0.0398(13) 0.0432(13) 0.0276(10) -0.0111(10) -0.0035(10) 0.0104(11)
C9B 0.0386(13) 0.0293(11) 0.0352(11) -0.0139(9) -0.0065(10) 0.0068(10)
C10B 0.0281(11) 0.0292(11) 0.0308(10) -0.0069(9) -0.0051(9) 0.0035(9)
C11B 0.0302(12) 0.0390(12) 0.0316(11) -0.0117(10) 0.0087(9) -0.0027(10)
C12B 0.0613(18) 0.0434(15) 0.0408(13) -0.0139(12) 0.0169(12) 0.0023(14)
C13B 0.0330(13) 0.0436(14) 0.0529(14) -0.0284(12) -0.0063(11) 0.0040(11)
C14B 0.0275(11) 0.0232(10) 0.0327(10) -0.0076(8) -0.0038(9) -0.0015(9)
C15B 0.0207(9) 0.0201(9) 0.0204(9) -0.0018(7) 0.0018(7) 0.0000(8)
C16B 0.0258(10) 0.0227(10) 0.0223(9) -0.0007(8) -0.0016(8) -0.0005(8)
C17B 0.0550(17) 0.0297(12) 0.0593(16) 0.0094(12) -0.0277(14) -0.0035(12)
C18B 0.077(2) 0.0350(15) 0.085(2) 0.0146(15) -0.0524(19) -0.0012(15)
C19B 0.074(2) 0.071(2) 0.092(2) 0.051(2) -0.027(2) -0.0223(19)
C20B 0.0237(10) 0.0222(10) 0.0316(10) -0.0028(8) 0.0036(8) -0.0015(8)
C21B 0.0224(10) 0.0203(9) 0.0308(10) -0.0040(8) -0.0026(8) 0.0014(8)
C22B 0.0205(10) 0.0213(9) 0.0310(10) -0.0034(8) -0.0010(8) -0.0004(8)
C23B 0.0223(10) 0.0308(11) 0.0284(10) -0.0061(9) -0.0026(8) 0.0032(9)
C24B 0.0261(11) 0.0262(11) 0.0340(11) -0.0116(9) -0.0095(9) 0.0079(9)
C25B 0.0386(13) 0.0198(10) 0.0472(13) -0.0073(10) -0.0022(10) -0.0030(10)
C26B 0.0357(13) 0.0237(11) 0.0413(12) -0.0026(9) 0.0045(10) -0.0040(9)

loop_
_atom_type_symbol
_atom_type_description
_atom_type_scat_dispersion_real
_atom_type_scat_dispersion_imag
_atom_type_scat_source
C C 0.0181 0.0091 'International Tables Vol C Tables 4.2.6.8 and 6.1.1.4'
H H 0.0000 0.0000 'International Tables Vol C Tables 4.2.6.8 and 6.1.1.4'
N N 0.0311 0.0180 'International Tables Vol C Tables 4.2.6.8 and 6.1.1.4'
O O 0.0492 0.0322 'International Tables Vol C Tables 4.2.6.8 and 6.1.1.4'

loop_
_geom_angle_atom_site_label_1
_geom_angle_atom_site_label_2
_geom_angle_atom_site_label_3
_geom_angle
C2A O1A H1OA 99.5(18)
C20A N1A C15A 121.52(16)
C20A N1A H1NA 119.8(17)
C15A N1A H1NA 118.4(17)
C1A N2A C11A 119.39(16)
C1A N2A C14A 119.21(16)
C11A N2A C14A 106.44(16)
O4A N3A O3A 123.87(18)
O4A N3A C24A 118.22(18)
O3A N3A C24A 117.91(18)
N2A C1A C15A 115.27(15)
N2A C1A C2A 106.07(15)
C15A C1A C2A 112.29(16)
N2A C1A H1AA 107.6
C15A C1A H1AA 107.6
C2A C1A H1AA 107.6
O1A C2A C3A 107.36(16)
O1A C2A C1A 107.09(15)
C3A C2A C1A 114.50(16)
O1A C2A H2AA 109.3
C3A C2A H2AA 109.3
C1A C2A H2AA 109.3
C4A C3A C2A 123.15(19)
C4A C3A H3AA 118.4
C2A C3A H3AA 118.4
C3A C4A C5A 127.06(19)
C3A C4A H4AA 116.5
C5A C4A H4AA 116.5
C10A C5A C6A 118.07(19)
C10A C5A C4A 118.90(19)
C6A C5A C4A 123.00(19)
C7A C6A C5A 120.6(2)
C7A C6A H6AA 119.7
C5A C6A H6AA 119.7
C6A C7A C8A 120.4(2)
C6A C7A H7AA 119.8
C8A C7A H7AA 119.8
C9A C8A C7A 119.6(2)
C9A C8A H8AA 120.2
C7A C8A H8AA 120.2
C8A C9A C10A 120.2(2)
C8A C9A H9AA 119.9
C10A C9A H9AA 119.9
C9A C10A C5A 121.1(2)
C9A C10A H10A 119.4
C5A C10A H10A 119.4
N2A C11A C12A 102.77(18)
N2A C11A H11A 111.2
C12A C11A H11A 111.2
N2A C11A H11B 111.2
C12A C11A H11B 111.2
H11A C11A H11B 109.1
C11A C12A C13A 105.87(18)
C11A C12A H12A 110.6
C13A C12A H12A 110.6
C11A C12A H12B 110.6
C13A C12A H12B 110.6
H12A C12A H12B 108.7
C14A C13A C12A 105.11(18)
C14A C13A H13A 110.7
C12A C13A H13A 110.7
C14A C13A H13B 110.7
C12A C13A H13B 110.7
H13A C13A H13B 108.8
N2A C14A C13A 103.69(17)
N2A C14A H14A 111.0
C13A C14A H14A 111.0
N2A C14A H14B 111.0
C13A C14A H14B 111.0
H14A C14A H14B 109.0
N1A C15A C16A 108.92(15)
N1A C15A C1A 110.60(14)
C16A C15A C1A 113.01(16)
N1A C15A H15A 108.1
C16A C15A H15A 108.1
C1A C15A H15A 108.1
C17A C16A C15A 114.49(16)
C17A C16A H16A 108.6
C15A C16A H16A 108.6
C17A C16A H16B 108.6
C15A C16A H16B 108.6
H16A C16A H16B 107.6
C19A C17A C18A 110.98(17)
C19A C17A C16A 111.88(18)
C18A C17A C16A 109.35(17)
C19A C17A H17A 108.2
C18A C17A H17A 108.2
C16A C17A H17A 108.2
C17A C18A H18A 109.5
C17A C18A H18B 109.5
H18A C18A H18B 109.5
C17A C18A H18C 109.5
H18A C18A H18C 109.5
H18B C18A H18C 109.5
C17A C19A H19A 109.5
C17A C19A H19B 109.5
H19A C19A H19B 109.5
C17A C19A H19C 109.5
H19A C19A H19C 109.5
H19B C19A H19C 109.5
O2A C20A N1A 122.71(18)
O2A C20A C21A 119.33(18)
N1A C20A C21A 117.95(17)
C26A C21A C22A 119.10(18)
C26A C21A C20A 116.95(17)
C22A C21A C20A 123.86(18)
C23A C22A C21A 120.61(19)
C23A C22A H22A 119.7
C21A C22A H22A 119.7
C24A C23A C22A 118.73(19)
C24A C23A H23A 120.6
C22A C23A H23A 120.6
C23A C24A C25A 122.48(18)
C23A C24A N3A 118.78(19)
C25A C24A N3A 118.73(19)
C26A C25A C24A 117.97(19)
C26A C25A H25A 121.0
C24A C25A H25A 121.0
C25A C26A C21A 121.08(19)
C25A C26A H26A 119.5
C21A C26A H26A 119.5
C2B O1B H1OB 101(2)
C20B N1B C15B 121.84(17)
C20B N1B H1NB 120.3(17)
C15B N1B H1NB 117.8(17)
C14B N2B C1B 117.96(16)
C14B N2B C11B 107.32(16)
C1B N2B C11B 119.83(17)
O4B N3B O3B 123.8(2)
O4B N3B C24B 118.4(2)
O3B N3B C24B 117.8(2)
N2B C1B C15B 115.01(15)
N2B C1B C2B 107.07(15)
C15B C1B C2B 112.12(15)
N2B C1B H1BA 107.4
C15B C1B H1BA 107.4
C2B C1B H1BA 107.4
O1B C2B C3B 107.09(16)
O1B C2B C1B 106.87(15)
C3B C2B C1B 114.12(17)
O1B C2B H2BA 109.5
C3B C2B H2BA 109.5
C1B C2B H2BA 109.5
C4B C3B C2B 123.8(2)
C4B C3B H3BA 118.1
C2B C3B H3BA 118.1
C3B C4B C5B 126.9(2)
C3B C4B H4BA 116.5
C5B C4B H4BA 116.5
C6B C5B C10B 117.91(19)
C6B C5B C4B 123.03(19)
C10B C5B C4B 119.1(2)
C7B C6B C5B 121.2(2)
C7B C6B H6BA 119.4
C5B C6B H6BA 119.4
C6B C7B C8B 120.3(2)
C6B C7B H7BA 119.9
C8B C7B H7BA 119.9
C9B C8B C7B 119.5(2)
C9B C8B H8BA 120.3
C7B C8B H8BA 120.3
C8B C9B C10B 120.3(2)
C8B C9B H9BA 119.9
C10B C9B H9BA 119.9
C9B C10B C5B 120.8(2)
C9B C10B H10B 119.6
C5B C10B H10B 119.6
N2B C11B C12B 102.95(19)
N2B C11B H11C 111.2
C12B C11B H11C 111.2
N2B C11B H11D 111.2
C12B C11B H11D 111.2
H11C C11B H11D 109.1
C11B C12B C13B 106.6(2)
C11B C12B H12C 110.4
C13B C12B H12C 110.4
C11B C12B H12D 110.4
C13B C12B H12D 110.4
H12C C12B H12D 108.6
C12B C13B C14B 105.93(19)
C12B C13B H13C 110.6
C14B C13B H13C 110.6
C12B C13B H13D 110.6
C14B C13B H13D 110.6
H13C C13B H13D 108.7
N2B C14B C13B 103.56(18)
N2B C14B H14C 111.0
C13B C14B H14C 111.0
N2B C14B H14D 111.0
C13B C14B H14D 111.0
H14C C14B H14D 109.0
N1B C15B C16B 109.08(16)
N1B C15B C1B 110.11(14)
C16B C15B C1B 112.96(16)
N1B C15B H15B 108.2
C16B C15B H15B 108.2
C1B C15B H15B 108.2
C17B C16B C15B 115.17(18)
C17B C16B H16C 108.5
C15B C16B H16C 108.5
C17B C16B H16D 108.5
C15B C16B H16D 108.5
H16C C16B H16D 107.5
C19B C17B C16B 115.4(3)
C19B C17B C18B 110.6(3)
C16B C17B C18B 109.6(2)
C19B C17B H17B 106.9
C16B C17B H17B 106.9
C18B C17B H17B 106.9
C17B C18B H18D 109.5
C17B C18B H18E 109.5
H18D C18B H18E 109.5
C17B C18B H18F 109.5
H18D C18B H18F 109.5
H18E C18B H18F 109.5
C17B C19B H19D 109.5
C17B C19B H19E 109.5
H19D C19B H19E 109.5
C17B C19B H19F 109.5
H19D C19B H19F 109.5
H19E C19B H19F 109.5
O2B C20B N1B 122.78(19)
O2B C20B C21B 119.49(19)
N1B C20B C21B 117.73(18)
C22B C21B C26B 119.59(19)
C22B C21B C20B 123.78(18)
C26B C21B C20B 116.60(19)
C23B C22B C21B 120.47(19)
C23B C22B H22B 119.8
C21B C22B H22B 119.8
C24B C23B C22B 118.5(2)
C24B C23B H23B 120.8
C22B C23B H23B 120.8
C25B C24B C23B 122.63(19)
C25B C24B N3B 119.0(2)
C23B C24B N3B 118.4(2)
C24B C25B C26B 118.3(2)
C24B C25B H25B 120.8
C26B C25B H25B 120.8
C25B C26B C21B 120.4(2)
C25B C26B H26B 119.8
C21B C26B H26B 119.8

loop_
_geom_bond_atom_site_label_1
_geom_bond_atom_site_label_2
_geom_bond_distance
O1A C2A 1.436(2)
O1A H1OA 0.90(3)
O2A C20A 1.230(2)
O3A N3A 1.231(3)
O4A N3A 1.222(3)
N1A C20A 1.343(3)
N1A C15A 1.466(2)
N1A H1NA 0.87(3)
N2A C1A 1.466(2)
N2A C11A 1.466(3)
N2A C14A 1.466(3)
N3A C24A 1.470(3)
C1A C15A 1.548(3)
C1A C2A 1.566(3)
C1A H1AA 1.0000
C2A C3A 1.491(3)
C2A H2AA 1.0000
C3A C4A 1.330(3)
C3A H3AA 0.9500
C4A C5A 1.469(3)
C4A H4AA 0.9500
C5A C10A 1.396(3)
C5A C6A 1.397(3)
C6A C7A 1.383(3)
C6A H6AA 0.9500
C7A C8A 1.387(4)
C7A H7AA 0.9500
C8A C9A 1.379(3)
C8A H8AA 0.9500
C9A C10A 1.382(3)
C9A H9AA 0.9500
C10A H10A 0.9500
C11A C12A 1.526(3)
C11A H11A 0.9900
C11A H11B 0.9900
C12A C13A 1.534(4)
C12A H12A 0.9900
C12A H12B 0.9900
C13A C14A 1.524(3)
C13A H13A 0.9900
C13A H13B 0.9900
C14A H14A 0.9900
C14A H14B 0.9900
C15A C16A 1.533(3)
C15A H15A 1.0000
C16A C17A 1.529(3)
C16A H16A 0.9900
C16A H16B 0.9900
C17A C19A 1.524(3)
C17A C18A 1.526(3)
C17A H17A 1.0000
C18A H18A 0.9800
C18A H18B 0.9800
C18A H18C 0.9800
C19A H19A 0.9800
C19A H19B 0.9800
C19A H19C 0.9800
C20A C21A 1.507(3)
C21A C26A 1.392(3)
C21A C22A 1.394(3)
C22A C23A 1.380(3)
C22A H22A 0.9500
C23A C24A 1.377(3)
C23A H23A 0.9500
C24A C25A 1.385(3)
C25A C26A 1.384(3)
C25A H25A 0.9500
C26A H26A 0.9500
O1B C2B 1.442(2)
O1B H1OB 0.91(3)
O2B C20B 1.222(3)
O3B N3B 1.232(3)
O4B N3B 1.219(3)
N1B C20B 1.341(3)
N1B C15B 1.458(2)
N1B H1NB 0.84(3)
N2B C14B 1.466(3)
N2B C1B 1.470(2)
N2B C11B 1.471(3)
N3B C24B 1.468(3)
C1B C15B 1.547(3)
C1B C2B 1.566(3)
C1B H1BA 1.0000
C2B C3B 1.495(3)
C2B H2BA 1.0000
C3B C4B 1.332(3)
C3B H3BA 0.9500
C4B C5B 1.474(3)
C4B H4BA 0.9500
C5B C6B 1.393(3)
C5B C10B 1.394(3)
C6B C7B 1.382(3)
C6B H6BA 0.9500
C7B C8B 1.383(3)
C7B H7BA 0.9500
C8B C9B 1.382(4)
C8B H8BA 0.9500
C9B C10B 1.390(3)
C9B H9BA 0.9500
C10B H10B 0.9500
C11B C12B 1.514(3)
C11B H11C 0.9900
C11B H11D 0.9900
C12B C13B 1.517(4)
C12B H12C 0.9900
C12B H12D 0.9900
C13B C14B 1.521(3)
C13B H13C 0.9900
C13B H13D 0.9900
C14B H14C 0.9900
C14B H14D 0.9900
C15B C16B 1.536(3)
C15B H15B 1.0000
C16B C17B 1.508(3)
C16B H16C 0.9900
C16B H16D 0.9900
C17B C19B 1.463(4)
C17B C18B 1.531(4)
C17B H17B 1.0000
C18B H18D 0.9800
C18B H18E 0.9800
C18B H18F 0.9800
C19B H19D 0.9800
C19B H19E 0.9800
C19B H19F 0.9800
C20B C21B 1.507(3)
C21B C22B 1.386(3)
C21B C26B 1.392(3)
C22B C23B 1.382(3)
C22B H22B 0.9500
C23B C24B 1.379(3)
C23B H23B 0.9500
C24B C25B 1.373(3)
C25B C26B 1.385(3)
C25B H25B 0.9500
C26B H26B 0.9500

loop_
_geom_hbond_atom_site_label_D
_geom_hbond_atom_site_label_H
_geom_hbond_atom_site_label_A
_geom_hbond_distance_DH
_geom_hbond_distance_HA
_geom_hbond_distance_DA
_geom_hbond_angle_DHA
_geom_hbond_site_symmetry_A
C2A H2AA O3A 1.00 2.57 3.558(3) 169.1 3_655
O1A H1OA N2A 0.90(3) 1.86(3) 2.562(2) 133(3) .
N1A H1NA O1A 0.87(3) 2.28(3) 3.142(2) 171(2) 3_545
O1B H1OB N2B 0.91(3) 1.84(3) 2.548(2) 133(3) .
N1B H1NB O1B 0.84(3) 2.18(3) 2.998(2) 166(2) 4_565
